data_7043199
loop_
_publ_author_name
'Mageed, Ahmed Hassoon'
'Skelton, Brian W.'
'Baker, Murray V.'

_publ_section_title
;
 Stable AuIII complexes with four N-heterocyclic carbene groups can be
 prepared in high yield directly from KAuCl4.
;
_journal_name_full 'Dalton Trans.'
_journal_paper_doi 10.1039/C7DT01272A
_journal_year 2017
_chemical_formula_moiety 'C18 H24 Au N8, 3(F6 P), 2(C2 H3 N)'
_chemical_formula_sum 'C22 H30 Au F18 N10 P3'
_chemical_formula_weight 1066.43
_space_group_IT_number 15
_symmetry_cell_setting monoclinic
_symmetry_Int_Tables_number 15
_symmetry_space_group_name_Hall '-C 2yc'
_symmetry_space_group_name_H-M 'C 1 2/c 1'
_atom_sites_solution_hydrogens geom
_audit_creation_date 2015-03-03T10:44:07-00:00
_audit_creation_method 'WinGX routine CIF_UPDATE'
_audit_update_record
;
2017-01-20 deposited with the CCDC.
2017-06-02 downloaded from the CCDC.
;
_cell_angle_alpha 90
_cell_angle_beta 113.018(4)
_cell_angle_gamma 90
_cell_formula_units_Z 4
_cell_length_a 19.6697(5)
_cell_length_b 11.0832(2)
_cell_length_c 17.0857(6)
_cell_measurement_reflns_used 15862
_cell_measurement_temperature 100(2)
_cell_measurement_theta_max 36.889
_cell_measurement_theta_min 2.195
_cell_volume 3428.18(19)
_computing_cell_refinement
;
CrysAlisPro, Agilent Technologies,
Version 1.171.37.31 (release 14-01-2014 CrysAlis171 .NET)
(compiled Jan 14 2014,18:38:05)
;
_computing_data_collection
;
CrysAlisPro, Agilent Technologies,
Version 1.171.37.31 (release 14-01-2014 CrysAlis171 .NET)
(compiled Jan 14 2014,18:38:05)
;
_computing_data_reduction
;
CrysAlisPro, Agilent Technologies,
Version 1.171.37.31 (release 14-01-2014 CrysAlis171 .NET)
(compiled Jan 14 2014,18:38:05)
;
_computing_molecular_graphics 'Diamond (Brandenburg, K., (1999)'
_computing_publication_material 'WinGX Farrugia, L. J. (1999)'
_computing_structure_refinement 'SHELXL-2014 (Sheldrick, 2008)'
_computing_structure_solution 'SIR92 (Altomare et al., 1994)'
_diffrn_ambient_temperature 100(2)
_diffrn_detector 'CCD plate'
_diffrn_detector_area_resol_mean 16.0009
_diffrn_measured_fraction_theta_full 1
_diffrn_measured_fraction_theta_max 0.973
_diffrn_measurement_device 'four-circle diffractometer'
_diffrn_measurement_device_type 'Oxford Diffraction Xcalibur diffractometer'
_diffrn_measurement_method '\w scans'
_diffrn_orient_matrix_UB_11 -0.03148845
_diffrn_orient_matrix_UB_12 -0.00688555
_diffrn_orient_matrix_UB_13 0.0101125113
_diffrn_orient_matrix_UB_21 -0.0038092
_diffrn_orient_matrix_UB_22 -0.0605794
_diffrn_orient_matrix_UB_23 -0.0144944494
_diffrn_orient_matrix_UB_31 0.02299775
_diffrn_orient_matrix_UB_32 -0.01949785
_diffrn_orient_matrix_UB_33 0.0415034503
_diffrn_radiation_monochromator graphite
_diffrn_radiation_probe x-ray
_diffrn_radiation_type MoK\a
_diffrn_radiation_wavelength 0.71073
_diffrn_reflns_av_R_equivalents 0.0436
_diffrn_reflns_av_unetI/netI 0.0613
_diffrn_reflns_Laue_measured_fraction_full 1
_diffrn_reflns_Laue_measured_fraction_max 0.973
_diffrn_reflns_limit_h_max 32
_diffrn_reflns_limit_h_min -32
_diffrn_reflns_limit_k_max 18
_diffrn_reflns_limit_k_min -18
_diffrn_reflns_limit_l_max 28
_diffrn_reflns_limit_l_min -28
_diffrn_reflns_number 31084
_diffrn_reflns_point_group_measured_fraction_full 1
_diffrn_reflns_point_group_measured_fraction_max 0.973
_diffrn_reflns_theta_full 36
_diffrn_reflns_theta_max 37.068
_diffrn_reflns_theta_min 2.276
_diffrn_source 'Enhance (Mo) X-ray Source'
_exptl_absorpt_coefficient_mu 4.565
_exptl_absorpt_correction_T_max 0.644
_exptl_absorpt_correction_T_min 0.417
_exptl_absorpt_correction_type analytical
_exptl_absorpt_process_details
;
     CrysAlisPro, Oxford Diffraction Ltd.


;
_exptl_crystal_colour colourless
_exptl_crystal_density_diffrn 2.066
_exptl_crystal_description prism
_exptl_crystal_F_000 2072
_exptl_crystal_size_max 0.48
_exptl_crystal_size_mid 0.31
_exptl_crystal_size_min 0.22
_refine_diff_density_max 2.244
_refine_diff_density_min -1.084
_refine_diff_density_rms 0.159
_refine_ls_extinction_method none
_refine_ls_goodness_of_fit_ref 1.124
_refine_ls_hydrogen_treatment constr
_refine_ls_matrix_type full
_refine_ls_number_parameters 267
_refine_ls_number_reflns 8533
_refine_ls_number_restraints 0
_refine_ls_restrained_S_all 1.124
_refine_ls_R_factor_all 0.0437
_refine_ls_R_factor_gt 0.0302
_refine_ls_shift/su_max 0.001
_refine_ls_shift/su_mean 0
_refine_ls_structure_factor_coef Fsqd
_refine_ls_weighting_details 'w=1/[\s^2^(Fo^2^)+(0.0166P)^2^+8.4208P] where P=(Fo^2^+2Fc^2^)/3'
_refine_ls_weighting_scheme calc
_refine_ls_wR_factor_gt 0.066
_refine_ls_wR_factor_ref 0.0711
_reflns_number_gt 6600
_reflns_number_total 8533
_reflns_threshold_expression 'I > 2\s(I)'
_cod_data_source_file c7dt01272a2.cif
_cod_data_source_block ah76
_cod_original_sg_symbol_H-M 'C 2/c'
_cod_database_code 7043199

loop_
_symmetry_equiv_pos_as_xyz
'x, y, z'
'-x, y, -z+1/2'
'x+1/2, y+1/2, z'
'-x+1/2, y+1/2, -z+1/2'
'-x, -y, -z'
'x, -y, z-1/2'
'-x+1/2, -y+1/2, -z'
'x+1/2, -y+1/2, z-1/2'

loop_
_atom_site_label
_atom_site_type_symbol
_atom_site_fract_x
_atom_site_fract_y
_atom_site_fract_z
_atom_site_U_iso_or_equiv
_atom_site_adp_type
_atom_site_occupancy
_atom_site_calc_flag
_atom_site_disorder_assembly
_atom_site_disorder_group
Au1 Au 0.25 0.75 0.5 0.00917(3) Uani 1 d . .
C11 C 0.25985(13) 0.5740(2) 0.46992(14) 0.0115(4) Uani 1 d . .
N12 N 0.20636(11) 0.51960(18) 0.40404(12) 0.0138(4) Uani 1 d . .
C13 C 0.22452(15) 0.4009(2) 0.39871(16) 0.0178(5) Uani 1 d . .
H13 H 0.1962 0.3434 0.3577 0.021 Uiso 1 calc . .
C14 C 0.29040(15) 0.3823(2) 0.46300(17) 0.0183(5) Uani 1 d . .
H14 H 0.3176 0.309 0.4758 0.022 Uiso 1 calc . .
N15 N 0.31091(11) 0.49013(18) 0.50683(13) 0.0137(4) Uani 1 d . .
C16 C 0.37678(14) 0.5046(2) 0.58529(16) 0.0190(5) Uani 1 d . .
H16A H 0.4049 0.4291 0.5983 0.029 Uiso 1 calc . .
H16B H 0.4076 0.5696 0.5779 0.029 Uiso 1 calc . .
H16C H 0.3619 0.5249 0.6321 0.029 Uiso 1 calc . .
C10 C 0.13749(13) 0.5803(2) 0.35224(15) 0.0162(4) Uani 1 d . .
H10A H 0.103 0.5223 0.312 0.019 Uiso 1 calc . .
H10B H 0.1474 0.6462 0.3191 0.019 Uiso 1 calc . .
C21 C 0.14344(13) 0.7010(2) 0.47472(14) 0.0125(4) Uani 1 d . .
N22 N 0.10512(11) 0.62897(19) 0.40931(12) 0.0141(4) Uani 1 d . .
C23 C 0.03741(14) 0.6010(2) 0.41088(17) 0.0184(5) Uani 1 d . .
H23 H 0.0003 0.5512 0.3718 0.022 Uiso 1 calc . .
C24 C 0.03449(14) 0.6586(2) 0.47919(17) 0.0182(5) Uani 1 d . .
H24 H -0.0055 0.6575 0.4971 0.022 Uiso 1 calc . .
N25 N 0.10076(12) 0.71958(19) 0.51825(13) 0.0143(4) Uani 1 d . .
C26 C 0.12185(16) 0.7852(2) 0.59865(16) 0.0190(5) Uani 1 d . .
H26A H 0.0803 0.7855 0.6168 0.028 Uiso 1 calc . .
H26B H 0.1645 0.7456 0.6421 0.028 Uiso 1 calc . .
H26C H 0.1348 0.8684 0.5909 0.028 Uiso 1 calc . .
N101 N 0.4726(3) 0.5586(5) 0.9704(3) 0.0301(11) Uani 0.5 d A -1
C101 C 0.4390(3) 0.5676(5) 0.9000(4) 0.0215(10) Uani 0.5 d A -1
C102 C 0.4031(2) 0.5720(3) 0.8146(2) 0.0348(7) Uani 0.5 d A -1
H10C H 0.4247 0.6353 0.7915 0.052 Uiso 0.5 calc A -1
H10D H 0.3507 0.5898 0.8002 0.052 Uiso 0.5 calc A -1
H10E H 0.4076 0.494 0.79 0.052 Uiso 0.5 calc A -1
N201 N 0.4780(3) 0.7134(5) 0.7574(4) 0.0301(12) Uani 0.5 d B -2
C201 C 0.4483(3) 0.6499(5) 0.7843(3) 0.0221(11) Uani 0.5 d B -2
C202 C 0.4031(2) 0.5720(3) 0.8146(2) 0.0348(7) Uani 0.5 d B -2
H20A H 0.3561 0.6122 0.8049 0.052 Uiso 0.5 calc B -2
H20B H 0.4295 0.5564 0.8755 0.052 Uiso 0.5 calc B -2
H20C H 0.3934 0.4954 0.7834 0.052 Uiso 0.5 calc B -2
P1 P 0.19750(4) 0.43586(6) 0.65382(4) 0.01565(11) Uani 1 d . .
F11 F 0.24038(11) 0.43493(18) 0.75485(10) 0.0316(4) Uani 1 d . .
F12 F 0.15692(11) 0.31306(16) 0.65883(13) 0.0334(4) Uani 1 d . .
F13 F 0.15483(11) 0.43718(19) 0.55275(11) 0.0356(4) Uani 1 d . .
F14 F 0.23796(9) 0.55989(14) 0.64872(11) 0.0236(3) Uani 1 d . .
F15 F 0.26351(10) 0.36153(15) 0.64454(12) 0.0280(4) Uani 1 d . .
F16 F 0.13168(10) 0.51057(17) 0.66353(13) 0.0329(4) Uani 1 d . .
P2 P 0 0.26301(8) 0.25 0.01345(15) Uani 1 d . .
F21 F 0.02661(10) 0.26423(17) 0.35101(10) 0.0294(4) Uani 1 d . .
F22 F 0 0.1194(2) 0.25 0.0439(8) Uani 1 d . .
F23 F 0.08387(10) 0.26377(19) 0.26065(12) 0.0343(5) Uani 1 d . .
F24 F 0 0.4081(2) 0.25 0.0409(8) Uani 1 d . .

loop_
_atom_site_aniso_label
_atom_site_aniso_U_11
_atom_site_aniso_U_22
_atom_site_aniso_U_33
_atom_site_aniso_U_23
_atom_site_aniso_U_13
_atom_site_aniso_U_12
Au1 0.00918(5) 0.00956(5) 0.00859(5) -0.00033(4) 0.00328(3) -0.00012(4)
C11 0.0133(9) 0.0101(9) 0.0132(9) 0.0004(7) 0.0075(7) 0.0000(7)
N12 0.0145(9) 0.0126(8) 0.0141(8) -0.0027(7) 0.0053(7) -0.0002(7)
C13 0.0229(12) 0.0136(10) 0.0181(11) -0.0047(8) 0.0094(9) -0.0030(9)
C14 0.0221(12) 0.0125(10) 0.0232(12) 0.0000(9) 0.0120(10) 0.0020(9)
N15 0.0145(9) 0.0115(8) 0.0149(8) 0.0005(7) 0.0054(7) 0.0013(7)
C16 0.0160(11) 0.0199(11) 0.0182(11) 0.0016(9) 0.0035(9) 0.0030(9)
C10 0.0154(10) 0.0191(11) 0.0121(9) -0.0032(8) 0.0032(8) -0.0007(8)
C21 0.0124(9) 0.0113(9) 0.0137(9) -0.0004(7) 0.0050(7) -0.0008(8)
N22 0.0137(9) 0.0149(9) 0.0124(8) -0.0006(7) 0.0035(7) 0.0001(7)
C23 0.0117(10) 0.0184(11) 0.0224(11) 0.0006(9) 0.0037(9) -0.0024(8)
C24 0.0124(10) 0.0182(11) 0.0258(12) 0.0000(9) 0.0094(9) -0.0006(8)
N25 0.0137(9) 0.0133(8) 0.0173(9) 0.0008(7) 0.0074(7) 0.0011(7)
C26 0.0251(13) 0.0166(10) 0.0194(11) -0.0026(9) 0.0133(10) 0.0013(9)
N101 0.028(3) 0.039(3) 0.025(2) -0.003(2) 0.013(2) -0.009(2)
C101 0.020(2) 0.021(2) 0.027(3) -0.003(2) 0.012(2) -0.0043(19)
C102 0.048(2) 0.0277(16) 0.0361(17) -0.0022(13) 0.0249(15) -0.0051(15)
N201 0.043(4) 0.024(2) 0.025(2) 0.001(2) 0.015(2) 0.001(2)
C201 0.025(3) 0.018(2) 0.018(2) -0.0014(18) 0.0037(19) 0.004(2)
C202 0.048(2) 0.0277(16) 0.0361(17) -0.0022(13) 0.0249(15) -0.0051(15)
P1 0.0180(3) 0.0141(3) 0.0163(3) 0.0009(2) 0.0083(2) 0.0014(2)
F11 0.0368(10) 0.0407(11) 0.0160(8) 0.0027(7) 0.0089(7) -0.0033(8)
F12 0.0355(10) 0.0206(9) 0.0477(11) 0.0017(8) 0.0201(9) -0.0076(8)
F13 0.0356(11) 0.0460(12) 0.0184(8) 0.0012(8) 0.0031(7) -0.0019(9)
F14 0.0265(8) 0.0166(7) 0.0318(9) 0.0026(6) 0.0158(7) -0.0020(6)
F15 0.0302(9) 0.0218(8) 0.0387(10) 0.0030(7) 0.0208(8) 0.0084(7)
F16 0.0277(9) 0.0279(9) 0.0524(12) 0.0028(8) 0.0258(9) 0.0066(7)
P2 0.0112(3) 0.0162(4) 0.0122(3) 0 0.0038(3) 0
F21 0.0232(9) 0.0503(12) 0.0124(7) 0.0038(7) 0.0044(6) 0.0039(8)
F22 0.0365(15) 0.0160(12) 0.0538(18) 0 -0.0100(13) 0
F23 0.0134(7) 0.0636(14) 0.0263(9) -0.0098(8) 0.0082(7) -0.0043(8)
F24 0.0503(18) 0.0158(12) 0.0342(14) 0 -0.0078(13) 0

loop_
_atom_type_symbol
_atom_type_description
_atom_type_scat_dispersion_real
_atom_type_scat_dispersion_imag
_atom_type_scat_source
C C 0.0033 0.0016 'International Tables Vol C Tables 4.2.6.8 and 6.1.1.4'
H H 0 0 'International Tables Vol C Tables 4.2.6.8 and 6.1.1.4'
N N 0.0061 0.0033 'International Tables Vol C Tables 4.2.6.8 and 6.1.1.4'
F F 0.0171 0.0103 'International Tables Vol C Tables 4.2.6.8 and 6.1.1.4'
P P 0.1023 0.0942 'International Tables Vol C Tables 4.2.6.8 and 6.1.1.4'
Au Au -2.0133 8.8022 'International Tables Vol C Tables 4.2.6.8 and 6.1.1.4'

loop_
_exptl_crystal_face_index_h
_exptl_crystal_face_index_k
_exptl_crystal_face_index_l
_exptl_crystal_face_perp_dist
0 0 0 0.075
0 0 0 0.1431
1 -1 1 0.1164
-1 1 1 0.1695
4 0 0 0.085
-2 0 2 0.1311
-1 1 -1 0.1065
-1 -1 -1 0.1885
-3 1 3 0.091
-3 1 -1 0.0918
2 -2 -2 0.1842
-1 -1 1 0.1956

loop_
_geom_angle_atom_site_label_1
_geom_angle_atom_site_label_2
_geom_angle_atom_site_label_3
_geom_angle
_geom_angle_site_symmetry_1
_geom_angle_site_symmetry_3
C21 Au1 C21 180 7_566 .
C21 Au1 C11 96.69(9) 7_566 .
C21 Au1 C11 83.31(9) . .
C21 Au1 C11 83.31(9) 7_566 7_566
C21 Au1 C11 96.69(9) . 7_566
C11 Au1 C11 180 . 7_566
N15 C11 N12 106.3(2) . .
N15 C11 Au1 132.41(17) . .
N12 C11 Au1 121.18(17) . .
C11 N12 C13 110.2(2) . .
C11 N12 C10 122.5(2) . .
C13 N12 C10 127.1(2) . .
C14 C13 N12 106.5(2) . .
C14 C13 H13 126.7 . .
N12 C13 H13 126.7 . .
C13 C14 N15 107.0(2) . .
C13 C14 H14 126.5 . .
N15 C14 H14 126.5 . .
C11 N15 C14 109.9(2) . .
C11 N15 C16 126.2(2) . .
C14 N15 C16 123.8(2) . .
N15 C16 H16A 109.5 . .
N15 C16 H16B 109.5 . .
H16A C16 H16B 109.5 . .
N15 C16 H16C 109.5 . .
H16A C16 H16C 109.5 . .
H16B C16 H16C 109.5 . .
N12 C10 N22 107.99(18) . .
N12 C10 H10A 110.1 . .
N22 C10 H10A 110.1 . .
N12 C10 H10B 110.1 . .
N22 C10 H10B 110.1 . .
H10A C10 H10B 108.4 . .
N25 C21 N22 106.5(2) . .
N25 C21 Au1 131.09(17) . .
N22 C21 Au1 122.08(17) . .
C21 N22 C23 110.5(2) . .
C21 N22 C10 121.8(2) . .
C23 N22 C10 127.4(2) . .
C24 C23 N22 106.2(2) . .
C24 C23 H23 126.9 . .
N22 C23 H23 126.9 . .
C23 C24 N25 107.3(2) . .
C23 C24 H24 126.4 . .
N25 C24 H24 126.4 . .
C21 N25 C24 109.5(2) . .
C21 N25 C26 126.1(2) . .
C24 N25 C26 124.2(2) . .
N25 C26 H26A 109.5 . .
N25 C26 H26B 109.5 . .
H26A C26 H26B 109.5 . .
N25 C26 H26C 109.5 . .
H26A C26 H26C 109.5 . .
H26B C26 H26C 109.5 . .
N101 C101 C102 175.1(6) . .
C101 C102 H10C 109.5 . .
C101 C102 H10D 109.5 . .
H10C C102 H10D 109.5 . .
C101 C102 H10E 109.5 . .
H10C C102 H10E 109.5 . .
H10D C102 H10E 109.5 . .
N201 C201 C202 174.8(6) . .
C201 C202 H20A 109.5 . .
C201 C202 H20B 109.5 . .
H20A C202 H20B 109.5 . .
C201 C202 H20C 109.5 . .
H20A C202 H20C 109.5 . .
H20B C202 H20C 109.5 . .
F12 P1 F15 90.49(10) . .
F12 P1 F11 90.03(11) . .
F15 P1 F11 89.87(10) . .
F12 P1 F13 90.19(11) . .
F15 P1 F13 90.08(11) . .
F11 P1 F13 179.77(13) . .
F12 P1 F16 89.66(11) . .
F15 P1 F16 179.72(13) . .
F11 P1 F16 89.89(11) . .
F13 P1 F16 90.17(11) . .
F12 P1 F14 179.70(11) . .
F15 P1 F14 89.81(10) . .
F11 P1 F14 90.04(10) . .
F13 P1 F14 89.74(10) . .
F16 P1 F14 90.05(10) . .
F23 P2 F23 179.39(17) 2 .
F23 P2 F22 90.31(8) 2 .
F23 P2 F22 90.31(8) . .
F23 P2 F21 90.60(10) 2 .
F23 P2 F21 89.39(10) . .
F22 P2 F21 90.49(8) . .
F23 P2 F21 89.39(10) 2 2
F23 P2 F21 90.61(10) . 2
F22 P2 F21 90.49(8) . 2
F21 P2 F21 179.03(15) . 2
F23 P2 F24 89.69(8) 2 .
F23 P2 F24 89.69(8) . .
F22 P2 F24 180 . .
F21 P2 F24 89.51(8) . .
F21 P2 F24 89.51(8) 2 .

loop_
_geom_bond_atom_site_label_1
_geom_bond_atom_site_label_2
_geom_bond_distance
_geom_bond_site_symmetry_2
Au1 C21 2.041(2) 7_566
Au1 C21 2.041(2) .
Au1 C11 2.045(2) .
Au1 C11 2.045(2) 7_566
C11 N15 1.333(3) .
C11 N12 1.346(3) .
N12 C13 1.375(3) .
N12 C10 1.460(3) .
C13 C14 1.347(4) .
C13 H13 0.95 .
C14 N15 1.384(3) .
C14 H14 0.95 .
N15 C16 1.464(3) .
C16 H16A 0.98 .
C16 H16B 0.98 .
C16 H16C 0.98 .
C10 N22 1.461(3) .
C10 H10A 0.99 .
C10 H10B 0.99 .
C21 N25 1.337(3) .
C21 N22 1.340(3) .
N22 C23 1.378(3) .
C23 C24 1.351(4) .
C23 H23 0.95 .
C24 N25 1.386(3) .
C24 H24 0.95 .
N25 C26 1.464(3) .
C26 H26A 0.98 .
C26 H26B 0.98 .
C26 H26C 0.98 .
N101 C101 1.128(7) .
C101 C102 1.351(7) .
C102 H10C 0.98 .
C102 H10D 0.98 .
C102 H10E 0.98 .
N201 C201 1.123(8) .
C201 C202 1.471(7) .
C202 H20A 0.98 .
C202 H20B 0.98 .
C202 H20C 0.98 .
P1 F12 1.5969(19) .
P1 F15 1.5970(18) .
P1 F11 1.5976(18) .
P1 F13 1.5978(19) .
P1 F16 1.5991(19) .
P1 F14 1.6079(17) .
P2 F23 1.5875(18) 2
P2 F23 1.5875(18) .
P2 F22 1.592(3) .
P2 F21 1.5957(16) .
P2 F21 1.5958(16) 2
P2 F24 1.608(3) .
